data_7053969
loop_
_publ_author_name
'Rojas-S\'aenz, H\'ector'
'Su\'arez-Moreno, Galdina V.'
'Ramos-Garc\'ia, Iris'
'Duarte-Hern\'andez, Ang\'elica M.'
'Mijangos, Edgar'
'Pe\~na-Hueso, Adri\'an'
'Contreras, Rosalinda'
'Flores-Parra, Angelina'

_publ_section_title
;
 1,4-Dialkyl-1,4-diazabutadienes: their reactions with aluminum and indium
 halides
;
_journal_issue 1
_journal_name_full 'New Journal of Chemistry'
_journal_page_first 391
_journal_paper_doi 10.1039/c3nj01226c
_journal_volume 38
_journal_year 2014
_chemical_compound_source 'synthesis as described'
_chemical_formula_moiety 'C20 H22 Cl2 N2'
_chemical_formula_sum 'C20 H22 Cl2 N2'
_chemical_formula_weight 359.28
_chemical_name_common 'Compound 3'
_chemical_name_systematic
;
 ?
;
_space_group_IT_number 61
_symmetry_cell_setting orthorhombic
_symmetry_Int_Tables_number 61
_symmetry_space_group_name_Hall '-P 2bc 2ac'
_symmetry_space_group_name_H-M 'P c a b'
_atom_sites_solution_hydrogens geom
_atom_sites_solution_primary direct
_atom_sites_solution_secondary difmap
_audit_conform_dict_location ftp://ftp.iucr.org/pub/cif_core.dic
_audit_conform_dict_name cif_core.dic
_audit_conform_dict_version 2.4
_audit_creation_date 2013-09-11T14:49:56-00:00
_audit_creation_method 'WinGX routine CIF_UPDATE'
_cell_angle_alpha 90.0000
_cell_angle_beta 90.0000
_cell_angle_gamma 90.0000
_cell_formula_units_Z 4
_cell_length_a 13.73710(4)
_cell_length_b 6.92200(20)
_cell_length_c 20.09850(59)
_cell_measurement_reflns_used 15366
_cell_measurement_temperature 293(2)
_cell_measurement_theta_max 27.485
_cell_measurement_theta_min 2.91
_cell_measurement_wavelength 0.71073
_cell_volume 1911.13(8)
_computing_cell_refinement 'HKL Scalepack (Otwinowski & Minor 1997)'
_computing_data_collection 'Collect (Bruker AXS BV, 1997-2004)'
_computing_data_reduction 'HKL Denzo and Scalepack (Otwinowski & Minor 1997)'
_computing_molecular_graphics 'Ortep-3 for Windows (Farrugia, 1997)'
_computing_publication_material 'WinGX publication routines (Farrugia, 1999)'
_computing_structure_refinement 'SHELXL-97 (Sheldrick, 2008)'
_computing_structure_solution 'SIR2004 (Giacovazzo et al, 2004)'
_diffrn_ambient_temperature 293(2)
_diffrn_detector 'CCD plate'
_diffrn_detector_area_resol_mean 9
_diffrn_measured_fraction_theta_full 0.984
_diffrn_measured_fraction_theta_max 0.984
_diffrn_measurement_device '95mm CCD camera on \k-goniostat'
_diffrn_measurement_device_type KappaCCD
_diffrn_measurement_method 'CCD rotation images, thick slices'
_diffrn_orient_matrix_type 'by Bruker AXS Collect from scalepack cell'
_diffrn_orient_matrix_UB_11 -0.615722E-1
_diffrn_orient_matrix_UB_12 -0.768109E-1
_diffrn_orient_matrix_UB_13 -0.22372E-2
_diffrn_orient_matrix_UB_21 -0.363116E-1
_diffrn_orient_matrix_UB_22 0.118055
_diffrn_orient_matrix_UB_23 -0.144108E-1
_diffrn_orient_matrix_UB_31 0.137675E-1
_diffrn_orient_matrix_UB_32 -0.321514E-1
_diffrn_orient_matrix_UB_33 -0.475698E-1
_diffrn_radiation_monochromator graphite
_diffrn_radiation_probe x-ray
_diffrn_radiation_type MoK\a
_diffrn_radiation_wavelength 0.71073
_diffrn_reflns_av_R_equivalents 0.0579
_diffrn_reflns_av_unetI/netI 0.0308
_diffrn_reflns_limit_h_max 17
_diffrn_reflns_limit_h_min -16
_diffrn_reflns_limit_k_max 8
_diffrn_reflns_limit_k_min -7
_diffrn_reflns_limit_l_max 23
_diffrn_reflns_limit_l_min -26
_diffrn_reflns_number 17638
_diffrn_reflns_theta_full 27.54
_diffrn_reflns_theta_max 27.54
_diffrn_reflns_theta_min 4.49
_diffrn_source 'Enraf Nonius FR590'
_exptl_absorpt_coefficient_mu 0.034
_exptl_absorpt_correction_T_max 0.995
_exptl_absorpt_correction_T_min 0.994
_exptl_absorpt_correction_type multi-scan
_exptl_absorpt_process_details
;
        [c.f. r.h. blessing, acta cryst. (1995), a51, 33-38]
;
_exptl_crystal_colour yellow
_exptl_crystal_density_diffrn 1.249
_exptl_crystal_density_method 'not measured'
_exptl_crystal_description prism
_exptl_crystal_F_000 760
_exptl_crystal_size_max 0.25
_exptl_crystal_size_mid 0.15
_exptl_crystal_size_min 0.15
_refine_diff_density_max 2.454
_refine_diff_density_min -1.204
_refine_diff_density_rms 0.208
_refine_ls_extinction_coef 0.25(13)
_refine_ls_extinction_expression Fc^*^=kFc[1+0.001xFc^2^\l^3^/sin(2\q)]^-1/4^
_refine_ls_extinction_method SHELXL
_refine_ls_goodness_of_fit_ref 2.986
_refine_ls_hydrogen_treatment mixed
_refine_ls_matrix_type full
_refine_ls_number_parameters 95
_refine_ls_number_reflns 2159
_refine_ls_number_restraints 0
_refine_ls_restrained_S_all 2.986
_refine_ls_R_factor_all 0.2867
_refine_ls_R_factor_gt 0.2517
_refine_ls_shift/su_max 0.001
_refine_ls_shift/su_mean 0
_refine_ls_structure_factor_coef Fsqd
_refine_ls_weighting_details 'calc w=1/[\s^2^(Fo^2^)+(0.2000P)^2^+0.0000P] where P=(Fo^2^+2Fc^2^)/3'
_refine_ls_weighting_scheme calc
_refine_ls_wR_factor_gt 0.6082
_refine_ls_wR_factor_ref 0.6407
_reflns_number_gt 1534
_reflns_number_total 2159
_reflns_threshold_expression >2\s(I)
_cod_data_source_file c3nj01226c.txt
_cod_data_source_block af402
_cod_original_cell_volume 1911.069
_cod_original_sg_symbol_H-M Pcab
_cod_database_code 7053969

loop_
_symmetry_equiv_pos_as_xyz
'x, y, z'
'-x+1/2, y, z+1/2'
'x+1/2, -y+1/2, z'
'-x, -y+1/2, z+1/2'
'-x, -y, -z'
'x-1/2, -y, -z-1/2'
'-x-1/2, y-1/2, -z'
'x, y-1/2, -z-1/2'

loop_
_atom_site_label
_atom_site_type_symbol
_atom_site_fract_x
_atom_site_fract_y
_atom_site_fract_z
_atom_site_U_iso_or_equiv
_atom_site_adp_type
_atom_site_occupancy
_atom_site_symmetry_multiplicity
_atom_site_calc_flag
_atom_site_refinement_flags
C9 C 0.5420(5) 0.4503(11) 0.4839(4) 0.065(2) Uani 1 1 d .
H9 H 0.5984 0.5178 0.4734 0.078 Uiso 1 1 calc .
C2 C 0.6686(7) -0.2527(15) 0.3464(5) 0.075(3) Uani 1 1 d .
H2 H 0.6071 -0.3074 0.3513 0.09 Uiso 1 1 calc R
C4 C 0.8332(7) -0.2841(15) 0.3102(4) 0.079(3) Uani 1 1 d .
H4 H 0.8819 -0.3563 0.2898 0.095 Uiso 1 1 calc R
C3 C 0.7416(7) -0.3548(13) 0.3150(5) 0.075(3) Uani 1 1 d .
H3 H 0.7275 -0.475 0.2967 0.09 Uiso 1 1 calc R
C1 C 0.6861(6) -0.0730(12) 0.3702(5) 0.078(3) Uani 1 1 d .
C5 C 0.8536(6) -0.1037(15) 0.3360(4) 0.073(3) Uani 1 1 d .
H5 H 0.9163 -0.0539 0.3337 0.087 Uiso 1 1 calc R
C6 C 0.7803(6) 0.0017(13) 0.3651(5) 0.078(3) Uani 1 1 d .
H6 H 0.7936 0.1244 0.3816 0.093 Uiso 1 1 calc R
N1 N 0.5345(6) 0.2697(13) 0.4712(7) 0.111(4) Uani 1 1 d .
C7 C 0.6046(7) 0.0486(13) 0.4038(8) 0.120(6) Uani 1 1 d .
H7 H 0.5545 -0.0393 0.4207 0.144 Uiso 1 1 calc R
C8 C 0.6282(7) 0.1727(14) 0.4518(5) 0.079(3) Uiso 1 1 d .
H8 H 0.6761 0.2671 0.4361 0.095 Uiso 1 1 calc R
C10 C 0.6690(3) 0.0528(6) 0.5127(2) 0.0263(15) Uiso 1 1 d .
H10A H 0.6848 0.1391 0.5485 0.039 Uiso 1 1 calc R
H10B H 0.7265 -0.0158 0.4993 0.039 Uiso 1 1 calc R
H10C H 0.6206 -0.0377 0.5273 0.039 Uiso 1 1 calc R
Cl1 Cl 0.5495(2) 0.1982(5) 0.32842(17) 0.1060(19) Uiso 1 1 d .

loop_
_atom_site_aniso_label
_atom_site_aniso_U_11
_atom_site_aniso_U_22
_atom_site_aniso_U_33
_atom_site_aniso_U_23
_atom_site_aniso_U_13
_atom_site_aniso_U_12
C9 0.047(4) 0.054(4) 0.093(6) -0.021(4) 0.021(3) 0.006(3)
C2 0.072(5) 0.070(5) 0.084(6) -0.007(4) 0.008(4) -0.004(4)
C4 0.088(7) 0.091(7) 0.057(5) -0.006(4) 0.017(4) 0.022(5)
C3 0.077(6) 0.072(5) 0.075(5) -0.015(4) -0.002(4) 0.017(4)
C1 0.067(5) 0.051(4) 0.115(7) -0.010(4) 0.032(5) 0.009(3)
C5 0.050(4) 0.087(6) 0.081(5) 0.007(5) 0.016(3) 0.011(4)
C6 0.064(5) 0.053(4) 0.116(7) -0.020(4) 0.036(5) -0.006(3)
N1 0.057(4) 0.085(6) 0.191(10) -0.065(6) 0.056(6) -0.016(3)
C7 0.062(6) 0.053(5) 0.245(17) -0.042(7) 0.033(8) 0.001(4)

loop_
_atom_type_symbol
_atom_type_description
_atom_type_scat_dispersion_real
_atom_type_scat_dispersion_imag
_atom_type_scat_source
C C 0.003 0.002 'International Tables Vol C Tables 4.2.6.8 and 6.1.1.4'
H H 0 0 'International Tables Vol C Tables 4.2.6.8 and 6.1.1.4'
N N 0.006 0.003 'International Tables Vol C Tables 4.2.6.8 and 6.1.1.4'
Cl Cl 0.148 0.159 'International Tables Vol C Tables 4.2.6.8 and 6.1.1.4'

loop_
_geom_angle_atom_site_label_1
_geom_angle_atom_site_label_2
_geom_angle_atom_site_label_3
_geom_angle
_geom_angle_site_symmetry_1
_geom_angle_site_symmetry_3
N1 C9 C9 118.4(9) . 5_666
N1 C9 H9 120.8 . .
C9 C9 H9 120.8 5_666 .
C1 C2 C3 120.2(9) . .
C1 C2 H2 119.9 . .
C3 C2 H2 119.9 . .
C3 C4 C5 119.2(8) . .
C3 C4 H4 120.4 . .
C5 C4 H4 120.4 . .
C4 C3 C2 121.6(9) . .
C4 C3 H3 119.2 . .
C2 C3 H3 119.2 . .
C2 C1 C6 118.6(8) . .
C2 C1 C7 121.5(8) . .
C6 C1 C7 119.9(8) . .
C6 C5 C4 119.5(8) . .
C6 C5 H5 120.3 . .
C4 C5 H5 120.3 . .
C5 C6 C1 120.9(8) . .
C5 C6 H6 119.5 . .
C1 C6 H6 119.5 . .
C9 N1 C8 114.8(7) . .
C8 C7 C1 119.2(10) . .
C8 C7 Cl1 108.0(8) . .
C1 C7 Cl1 103.1(10) . .
C8 C7 H7 108.7 . .
C1 C7 H7 108.7 . .
Cl1 C7 H7 108.7 . .
C7 C8 N1 105.5(9) . .
C7 C8 C10 108.0(9) . .
N1 C8 C10 109.7(8) . .
C7 C8 H8 111.1 . .
N1 C8 H8 111.1 . .
C10 C8 H8 111.1 . .
C8 C10 H10A 109.5 . .
C8 C10 H10B 109.5 . .
H10A C10 H10B 109.5 . .
C8 C10 H10C 109.5 . .
H10A C10 H10C 109.5 . .
H10B C10 H10C 109.5 . .

loop_
_geom_bond_atom_site_label_1
_geom_bond_atom_site_label_2
_geom_bond_distance
_geom_bond_site_symmetry_2
C9 N1 1.280(11) .
C9 C9 1.490(13) 5_666
C9 H9 0.93 .
C2 C1 1.354(14) .
C2 C3 1.380(13) .
C2 H2 0.93 .
C4 C3 1.354(14) .
C4 C5 1.381(15) .
C4 H4 0.93 .
C3 H3 0.93 .
C1 C6 1.397(12) .
C1 C7 1.555(12) .
C5 C6 1.373(11) .
C5 H5 0.93 .
C6 H6 0.93 .
N1 C8 1.503(12) .
C7 C8 1.332(16) .
C7 Cl1 1.985(16) .
C7 H7 0.98 .
C8 C10 1.582(10) .
C8 H8 0.98 .
C10 H10A 0.96 .
C10 H10B 0.96 .
C10 H10C 0.96 .

loop_
_geom_torsion_atom_site_label_1
_geom_torsion_atom_site_label_2
_geom_torsion_atom_site_label_3
_geom_torsion_atom_site_label_4
_geom_torsion
_geom_torsion_site_symmetry_1
C5 C4 C3 C2 -1.5(14) .
C1 C2 C3 C4 3.6(16) .
C3 C2 C1 C6 -3.1(16) .
C3 C2 C1 C7 177.9(11) .
C3 C4 C5 C6 -1.0(14) .
C4 C5 C6 C1 1.4(15) .
C2 C1 C6 C5 0.6(16) .
C7 C1 C6 C5 179.6(12) .
C9 C9 N1 C8 -168.3(11) 5_666
C2 C1 C7 C8 148.8(12) .
C6 C1 C7 C8 -30.2(19) .
C2 C1 C7 Cl1 -91.7(11) .
C6 C1 C7 Cl1 89.4(12) .
C1 C7 C8 N1 178.0(10) .
Cl1 C7 C8 N1 61.0(10) .
C1 C7 C8 C10 -64.7(14) .
Cl1 C7 C8 C10 178.2(5) .
C9 N1 C8 C7 -141.2(13) .
C9 N1 C8 C10 102.7(12) .
